data_7234295
loop_
_publ_author_name
'Xiaofei Mei'
'Guixiu Wen'
'Jingwei Wang'
'Huimei Yao'
'Yan Zhao'
'Zhenghuan Lin'
'Qidan Ling'

_publ_section_title
;
 A A-shaped donor-pi-acceptor-pi-donor molecule with AIEE and CIEE
 activity and sequential logic gate behaviour
;
_journal_name_full 'Journal of Materials Chemistry C'
_journal_page_first 7267
_journal_page_last 7271
_journal_paper_doi 10.1039/C5TC01314C
_journal_volume 3
_journal_year 2015
_chemical_formula_moiety 'C41 H27 N3 O2, C H Cl3'
_chemical_formula_sum 'C42 H28 Cl3 N3 O2'
_chemical_formula_weight 713.02
_space_group_IT_number 2
_space_group_name_Hall '-P 1'
_space_group_name_H-M_alt 'P -1'
_symmetry_cell_setting triclinic
_symmetry_space_group_name_H-M 'P -1'
_atom_sites_solution_hydrogens geom
_atom_sites_solution_primary direct
_atom_sites_solution_secondary difmap
_cell_angle_alpha 78.085(3)
_cell_angle_beta 82.277(3)
_cell_angle_gamma 80.414(3)
_cell_formula_units_Z 2
_cell_length_a 9.0205(3)
_cell_length_b 10.9629(3)
_cell_length_c 17.9974(6)
_cell_measurement_reflns_used 10251
_cell_measurement_temperature 284(2)
_cell_measurement_theta_max 73.8420
_cell_measurement_theta_min 4.1450
_cell_volume 1707.87(10)
_computing_structure_refinement 'SHELXL-97 (Sheldrick, 1997)'
_computing_structure_solution 'SHELXS-97 (Sheldrick, 1990)'
_diffrn_ambient_temperature 284(2)
_diffrn_measured_fraction_theta_full 0.974
_diffrn_measured_fraction_theta_max 0.974
_diffrn_radiation_monochromator graphite
_diffrn_radiation_source 'fine-focus sealed tube'
_diffrn_radiation_type CuK\a
_diffrn_radiation_wavelength 1.54178
_diffrn_reflns_av_R_equivalents 0.0290
_diffrn_reflns_av_sigmaI/netI 0.0238
_diffrn_reflns_limit_h_max 11
_diffrn_reflns_limit_h_min -11
_diffrn_reflns_limit_k_max 13
_diffrn_reflns_limit_k_min -10
_diffrn_reflns_limit_l_max 21
_diffrn_reflns_limit_l_min -22
_diffrn_reflns_number 19354
_diffrn_reflns_theta_full 73.94
_diffrn_reflns_theta_max 73.94
_diffrn_reflns_theta_min 4.16
_exptl_absorpt_coefficient_mu 2.768
_exptl_absorpt_correction_T_max 0.7693
_exptl_absorpt_correction_T_min 0.4905
_exptl_absorpt_correction_type multi-scan
_exptl_crystal_density_diffrn 1.387
_exptl_crystal_density_method 'not measured'
_exptl_crystal_F_000 736
_exptl_crystal_size_max 0.30
_exptl_crystal_size_mid 0.20
_exptl_crystal_size_min 0.10
_refine_diff_density_max 0.379
_refine_diff_density_min -0.486
_refine_diff_density_rms 0.052
_refine_ls_extinction_method none
_refine_ls_goodness_of_fit_ref 1.147
_refine_ls_hydrogen_treatment mixed
_refine_ls_matrix_type full
_refine_ls_number_parameters 452
_refine_ls_number_reflns 6760
_refine_ls_number_restraints 0
_refine_ls_restrained_S_all 1.147
_refine_ls_R_factor_all 0.0501
_refine_ls_R_factor_gt 0.0429
_refine_ls_shift/su_max 0.002
_refine_ls_shift/su_mean 0.000
_refine_ls_structure_factor_coef Fsqd
_refine_ls_weighting_details 'calc w=1/[\s^2^(Fo^2^)+(0.1000P)^2^+0.0000P] where P=(Fo^2^+2Fc^2^)/3'
_refine_ls_weighting_scheme calc
_refine_ls_wR_factor_gt 0.1440
_refine_ls_wR_factor_ref 0.1530
_reflns_number_gt 5751
_reflns_number_total 6760
_reflns_threshold_expression >2sigma(I)
_cod_data_source_file J-Mater-Chem-C-2015-3-7267.cif
_cod_data_source_block YC1
_cod_original_cell_volume 1707.87(9)
_cod_database_code 7234295

loop_
_symmetry_equiv_pos_as_xyz
'x, y, z'
'-x, -y, -z'

loop_
_atom_site_label
_atom_site_type_symbol
_atom_site_fract_x
_atom_site_fract_y
_atom_site_fract_z
_atom_site_U_iso_or_equiv
_atom_site_adp_type
_atom_site_occupancy
_atom_site_symmetry_multiplicity
_atom_site_calc_flag
_atom_site_refinement_flags
_atom_site_disorder_assembly
_atom_site_disorder_group
Cl1 Cl 0.57311(8) 0.36533(5) 0.45513(3) 0.07649(19) Uani 1 1 d . . .
O1 O 0.56419(17) -0.23266(11) 0.37032(7) 0.0533(3) Uani 1 1 d . . .
N1 N 0.62674(18) -0.13591(13) 0.24653(8) 0.0474(3) Uani 1 1 d . . .
C1 C 0.5518(2) -0.14191(15) 0.31879(8) 0.0413(3) Uani 1 1 d . . .
Cl2 Cl 0.56345(8) 0.43852(7) 0.29253(4) 0.0799(2) Uani 1 1 d . . .
O2 O 0.6303(2) 0.00879(13) 0.13487(7) 0.0626(4) Uani 1 1 d . . .
N2 N 0.11749(17) 0.08519(13) 0.59609(8) 0.0459(3) Uani 1 1 d . . .
C2 C 0.7366(2) -0.23604(18) 0.22166(11) 0.0566(4) Uani 1 1 d . . .
H2A H 0.8021 -0.2720 0.2609 0.085 Uiso 1 1 calc R . .
H2B H 0.7955 -0.2023 0.1758 0.085 Uiso 1 1 calc R . .
H2C H 0.6849 -0.3000 0.2119 0.085 Uiso 1 1 calc R . .
Cl3 Cl 0.82750(8) 0.46138(9) 0.35984(5) 0.0984(3) Uani 1 1 d . . .
N3 N 0.18667(16) 0.54446(13) 0.12421(8) 0.0454(3) Uani 1 1 d . . .
C3 C 0.5857(2) -0.02034(16) 0.20154(9) 0.0446(3) Uani 1 1 d . . .
C4 C 0.47417(18) 0.05681(14) 0.25052(8) 0.0396(3) Uani 1 1 d . . .
C5 C 0.45554(18) -0.01641(14) 0.32069(8) 0.0382(3) Uani 1 1 d . . .
C6 C 0.36856(17) 0.00994(13) 0.39193(8) 0.0370(3) Uani 1 1 d . . .
C7 C 0.27912(18) -0.07617(14) 0.43592(9) 0.0404(3) Uani 1 1 d . . .
H7 H 0.2756 -0.1512 0.4202 0.049 Uiso 1 1 calc R . .
C8 C 0.19538(19) -0.05115(14) 0.50284(9) 0.0414(3) Uani 1 1 d . . .
H8 H 0.1338 -0.1081 0.5310 0.050 Uiso 1 1 calc R . .
C9 C 0.20333(18) 0.05903(15) 0.52786(9) 0.0398(3) Uani 1 1 d . . .
C10 C 0.2963(2) 0.14370(15) 0.48573(9) 0.0446(3) Uani 1 1 d . . .
H10 H 0.3045 0.2162 0.5032 0.053 Uiso 1 1 calc R . .
C11 C 0.3761(2) 0.12015(15) 0.41799(9) 0.0436(3) Uani 1 1 d . . .
H11 H 0.4357 0.1783 0.3893 0.052 Uiso 1 1 calc R . .
C12 C 0.40149(18) 0.18386(15) 0.21985(8) 0.0401(3) Uani 1 1 d . . .
C13 C 0.2561(2) 0.23045(16) 0.24890(9) 0.0464(4) Uani 1 1 d . . .
H13 H 0.2050 0.1804 0.2889 0.056 Uiso 1 1 calc R . .
C14 C 0.1870(2) 0.34977(17) 0.21908(10) 0.0483(4) Uani 1 1 d . . .
H14 H 0.0912 0.3799 0.2399 0.058 Uiso 1 1 calc R . .
C15 C 0.26067(18) 0.42497(15) 0.15785(9) 0.0423(3) Uani 1 1 d . . .
C16 C 0.40489(19) 0.37980(16) 0.12838(9) 0.0440(3) Uani 1 1 d . . .
H16 H 0.4549 0.4298 0.0879 0.053 Uiso 1 1 calc R . .
C17 C 0.47504(19) 0.26114(15) 0.15862(9) 0.0427(3) Uani 1 1 d . . .
H17 H 0.5717 0.2322 0.1383 0.051 Uiso 1 1 calc R . .
C18 C 0.1085(2) 0.00236(17) 0.66654(9) 0.0466(4) Uani 1 1 d . . .
C19 C 0.1849(2) -0.11821(18) 0.68758(10) 0.0522(4) Uani 1 1 d . . .
H19 H 0.2516 -0.1573 0.6526 0.063 Uiso 1 1 calc R . .
C20 C 0.1578(3) -0.1781(2) 0.76307(11) 0.0646(5) Uani 1 1 d . . .
H20 H 0.2072 -0.2591 0.7788 0.078 Uiso 1 1 calc R . .
C21 C 0.0584(3) -0.1200(3) 0.81561(12) 0.0749(7) Uani 1 1 d . . .
H21 H 0.0426 -0.1626 0.8657 0.090 Uiso 1 1 calc R . .
C22 C -0.0163(3) -0.0012(3) 0.79466(12) 0.0727(6) Uani 1 1 d . . .
H22 H -0.0824 0.0370 0.8302 0.087 Uiso 1 1 calc R . .
C23 C 0.0077(2) 0.0629(2) 0.71883(11) 0.0552(4) Uani 1 1 d . . .
C24 C -0.0470(2) 0.1859(2) 0.67890(12) 0.0573(5) Uani 1 1 d . . .
C25 C -0.1499(3) 0.2864(3) 0.69980(17) 0.0791(7) Uani 1 1 d . . .
H25 H -0.1955 0.2813 0.7496 0.095 Uiso 1 1 calc R . .
C26 C -0.1829(3) 0.3931(3) 0.6458(2) 0.0868(8) Uani 1 1 d . . .
H26 H -0.2502 0.4607 0.6596 0.104 Uiso 1 1 calc R . .
C27 C -0.1164(3) 0.4010(2) 0.57045(17) 0.0739(6) Uani 1 1 d . . .
H27 H -0.1419 0.4733 0.5346 0.089 Uiso 1 1 calc R . .
C28 C -0.0136(2) 0.30379(18) 0.54828(13) 0.0588(5) Uani 1 1 d . . .
H28 H 0.0303 0.3093 0.4981 0.071 Uiso 1 1 calc R . .
C29 C 0.0222(2) 0.19716(17) 0.60337(11) 0.0488(4) Uani 1 1 d . . .
C30 C 0.04366(18) 0.56642(16) 0.09736(9) 0.0442(3) Uani 1 1 d . . .
C31 C -0.0606(2) 0.4840(2) 0.10347(12) 0.0562(4) Uani 1 1 d . . .
H31 H -0.0431 0.4014 0.1299 0.067 Uiso 1 1 calc R . .
C32 C -0.1922(2) 0.5298(2) 0.06850(13) 0.0638(5) Uani 1 1 d . . .
H32 H -0.2643 0.4769 0.0716 0.077 Uiso 1 1 calc R . .
C33 C -0.2186(2) 0.6537(2) 0.02886(12) 0.0626(5) Uani 1 1 d . . .
H33 H -0.3080 0.6820 0.0063 0.075 Uiso 1 1 calc R . .
C34 C -0.1149(2) 0.7341(2) 0.02269(10) 0.0540(4) Uani 1 1 d . . .
H34 H -0.1333 0.8165 -0.0039 0.065 Uiso 1 1 calc R . .
C35 C 0.01937(19) 0.69082(16) 0.05696(9) 0.0437(3) Uani 1 1 d . . .
C36 C 0.15135(18) 0.74707(15) 0.05882(8) 0.0422(3) Uani 1 1 d . . .
C37 C 0.1922(2) 0.86658(17) 0.02956(10) 0.0518(4) Uani 1 1 d . . .
H37 H 0.1282 0.9276 0.0003 0.062 Uiso 1 1 calc R . .
C38 C 0.3279(2) 0.89302(18) 0.04444(11) 0.0561(4) Uani 1 1 d . . .
H38 H 0.3551 0.9728 0.0258 0.067 Uiso 1 1 calc R . .
C39 C 0.4251(2) 0.80123(18) 0.08730(11) 0.0529(4) Uani 1 1 d . . .
H39 H 0.5158 0.8213 0.0973 0.063 Uiso 1 1 calc R . .
C40 C 0.3900(2) 0.68112(17) 0.11532(10) 0.0482(4) Uani 1 1 d . . .
H40 H 0.4562 0.6200 0.1431 0.058 Uiso 1 1 calc R . .
C41 C 0.25204(18) 0.65463(15) 0.10062(8) 0.0411(3) Uani 1 1 d . . .
C42 C 0.6304(3) 0.47093(18) 0.37306(13) 0.0600(5) Uani 1 1 d . . .
H42 H 0.5868 0.5567 0.3793 0.072 Uiso 1 1 calc R . .

loop_
_atom_site_aniso_label
_atom_site_aniso_U_11
_atom_site_aniso_U_22
_atom_site_aniso_U_33
_atom_site_aniso_U_23
_atom_site_aniso_U_13
_atom_site_aniso_U_12
Cl1 0.1040(5) 0.0578(3) 0.0682(3) -0.0047(2) -0.0064(3) -0.0242(3)
O1 0.0760(8) 0.0388(6) 0.0386(6) -0.0022(4) 0.0002(5) -0.0004(5)
N1 0.0620(8) 0.0417(7) 0.0354(6) -0.0102(5) 0.0046(6) -0.0032(6)
C1 0.0554(9) 0.0372(7) 0.0310(7) -0.0069(5) -0.0011(6) -0.0075(6)
Cl2 0.0825(4) 0.0877(4) 0.0692(3) -0.0175(3) -0.0214(3) 0.0025(3)
O2 0.0924(10) 0.0554(7) 0.0345(6) -0.0076(5) 0.0148(6) -0.0129(7)
N2 0.0526(8) 0.0447(7) 0.0382(7) -0.0116(5) 0.0085(6) -0.0071(6)
C2 0.0710(12) 0.0484(9) 0.0463(9) -0.0149(7) 0.0041(8) 0.0021(8)
Cl3 0.0719(4) 0.1171(6) 0.1008(5) 0.0062(4) -0.0208(3) -0.0226(4)
N3 0.0418(7) 0.0442(7) 0.0465(7) 0.0025(6) -0.0088(6) -0.0063(5)
C3 0.0584(9) 0.0433(8) 0.0325(7) -0.0081(6) 0.0031(6) -0.0132(7)
C4 0.0489(8) 0.0383(7) 0.0314(7) -0.0052(5) 0.0004(6) -0.0113(6)
C5 0.0486(8) 0.0354(7) 0.0310(7) -0.0055(5) -0.0009(6) -0.0107(6)
C6 0.0450(8) 0.0349(7) 0.0294(6) -0.0045(5) -0.0005(6) -0.0062(6)
C7 0.0493(8) 0.0353(7) 0.0367(7) -0.0068(5) 0.0007(6) -0.0105(6)
C8 0.0466(8) 0.0378(7) 0.0389(7) -0.0061(6) 0.0059(6) -0.0131(6)
C9 0.0425(7) 0.0416(8) 0.0342(7) -0.0090(6) 0.0031(6) -0.0061(6)
C10 0.0568(9) 0.0398(8) 0.0398(7) -0.0131(6) 0.0034(7) -0.0142(7)
C11 0.0555(9) 0.0387(7) 0.0370(7) -0.0066(6) 0.0062(6) -0.0174(6)
C12 0.0483(8) 0.0404(8) 0.0312(7) -0.0023(6) -0.0039(6) -0.0106(6)
C13 0.0494(8) 0.0462(8) 0.0388(7) 0.0026(6) 0.0013(6) -0.0113(7)
C14 0.0439(8) 0.0524(9) 0.0430(8) -0.0006(7) 0.0012(6) -0.0061(7)
C15 0.0437(8) 0.0423(8) 0.0389(7) 0.0008(6) -0.0075(6) -0.0078(6)
C16 0.0455(8) 0.0461(8) 0.0368(7) 0.0037(6) -0.0026(6) -0.0120(6)
C17 0.0442(8) 0.0431(8) 0.0374(7) -0.0002(6) -0.0014(6) -0.0077(6)
C18 0.0472(8) 0.0573(10) 0.0377(8) -0.0141(7) 0.0066(6) -0.0164(7)
C19 0.0561(10) 0.0570(10) 0.0411(8) -0.0071(7) 0.0058(7) -0.0132(8)
C20 0.0759(13) 0.0713(13) 0.0448(10) -0.0010(9) -0.0003(9) -0.0227(10)
C21 0.0956(17) 0.0930(17) 0.0373(9) -0.0090(10) 0.0098(10) -0.0343(14)
C22 0.0803(15) 0.0994(18) 0.0431(10) -0.0281(10) 0.0203(10) -0.0289(13)
C23 0.0548(10) 0.0728(12) 0.0428(9) -0.0250(8) 0.0126(7) -0.0189(9)
C24 0.0499(9) 0.0701(12) 0.0588(11) -0.0343(9) 0.0078(8) -0.0114(8)
C25 0.0646(13) 0.0946(18) 0.0854(16) -0.0536(15) 0.0107(12) -0.0006(12)
C26 0.0670(14) 0.0775(16) 0.121(2) -0.0542(17) -0.0011(14) 0.0117(12)
C27 0.0662(13) 0.0525(11) 0.1056(19) -0.0265(12) -0.0151(12) 0.0037(9)
C28 0.0587(11) 0.0494(10) 0.0701(12) -0.0178(8) -0.0042(9) -0.0065(8)
C29 0.0458(8) 0.0501(9) 0.0547(10) -0.0232(7) 0.0027(7) -0.0081(7)
C30 0.0383(7) 0.0530(9) 0.0393(8) -0.0091(6) -0.0015(6) -0.0017(6)
C31 0.0468(9) 0.0644(11) 0.0574(10) -0.0121(8) -0.0002(8) -0.0113(8)
C32 0.0422(9) 0.0889(15) 0.0664(12) -0.0293(11) -0.0001(8) -0.0132(9)
C33 0.0406(9) 0.0910(15) 0.0585(11) -0.0306(10) -0.0092(8) 0.0078(9)
C34 0.0475(9) 0.0659(11) 0.0445(9) -0.0165(8) -0.0082(7) 0.0140(8)
C35 0.0425(8) 0.0500(9) 0.0354(7) -0.0111(6) -0.0018(6) 0.0042(6)
C36 0.0446(8) 0.0446(8) 0.0326(7) -0.0056(6) 0.0003(6) 0.0023(6)
C37 0.0598(10) 0.0425(9) 0.0449(9) -0.0021(6) 0.0008(7) 0.0038(7)
C38 0.0625(11) 0.0445(9) 0.0556(10) -0.0024(7) 0.0064(8) -0.0103(8)
C39 0.0495(9) 0.0529(10) 0.0560(10) -0.0108(8) 0.0018(8) -0.0116(7)
C40 0.0458(8) 0.0488(9) 0.0472(8) -0.0021(7) -0.0071(7) -0.0059(7)
C41 0.0422(7) 0.0436(8) 0.0337(7) -0.0028(6) -0.0003(6) -0.0043(6)
C42 0.0696(12) 0.0417(9) 0.0679(12) -0.0081(8) -0.0112(10) -0.0052(8)

loop_
_atom_type_symbol
_atom_type_description
_atom_type_scat_dispersion_real
_atom_type_scat_dispersion_imag
_atom_type_scat_source
C C 0.0181 0.0091 'International Tables Vol C Tables 4.2.6.8 and 6.1.1.4'
H H 0.0000 0.0000 'International Tables Vol C Tables 4.2.6.8 and 6.1.1.4'
N N 0.0311 0.0180 'International Tables Vol C Tables 4.2.6.8 and 6.1.1.4'
O O 0.0492 0.0322 'International Tables Vol C Tables 4.2.6.8 and 6.1.1.4'
Cl Cl 0.3639 0.7018 'International Tables Vol C Tables 4.2.6.8 and 6.1.1.4'

loop_
_geom_angle_atom_site_label_1
_geom_angle_atom_site_label_2
_geom_angle_atom_site_label_3
_geom_angle
_geom_angle_site_symmetry_1
_geom_angle_site_symmetry_3
C1 N1 C3 110.49(13) . .
C1 N1 C2 124.83(14) . .
C3 N1 C2 124.66(14) . .
O1 C1 N1 125.16(15) . .
O1 C1 C5 127.71(14) . .
N1 C1 C5 107.13(13) . .
C29 N2 C18 108.40(14) . .
C29 N2 C9 125.31(15) . .
C18 N2 C9 126.24(14) . .
C41 N3 C30 108.05(13) . .
C41 N3 C15 125.99(13) . .
C30 N3 C15 125.15(14) . .
O2 C3 N1 124.43(16) . .
O2 C3 C4 128.23(16) . .
N1 C3 C4 107.32(13) . .
C5 C4 C12 130.87(15) . .
C5 C4 C3 106.96(14) . .
C12 C4 C3 122.10(13) . .
C4 C5 C6 131.49(14) . .
C4 C5 C1 108.09(13) . .
C6 C5 C1 120.35(13) . .
C7 C6 C11 118.67(14) . .
C7 C6 C5 120.42(13) . .
C11 C6 C5 120.89(13) . .
C8 C7 C6 120.68(14) . .
C7 C8 C9 120.01(14) . .
C8 C9 C10 119.79(14) . .
C8 C9 N2 120.19(14) . .
C10 C9 N2 120.01(14) . .
C11 C10 C9 119.99(14) . .
C10 C11 C6 120.79(14) . .
C13 C12 C17 118.08(14) . .
C13 C12 C4 121.31(14) . .
C17 C12 C4 120.58(14) . .
C14 C13 C12 121.15(15) . .
C13 C14 C15 120.16(16) . .
C16 C15 C14 119.27(15) . .
C16 C15 N3 120.37(14) . .
C14 C15 N3 120.32(15) . .
C17 C16 C15 120.73(14) . .
C16 C17 C12 120.59(15) . .
C19 C18 N2 129.45(15) . .
C19 C18 C23 122.03(17) . .
N2 C18 C23 108.48(17) . .
C18 C19 C20 117.26(18) . .
C21 C20 C19 121.6(2) . .
C22 C21 C20 120.9(2) . .
C21 C22 C23 119.4(2) . .
C22 C23 C18 118.8(2) . .
C22 C23 C24 133.93(19) . .
C18 C23 C24 107.25(16) . .
C25 C24 C29 119.1(2) . .
C25 C24 C23 133.6(2) . .
C29 C24 C23 107.29(16) . .
C26 C25 C24 119.3(2) . .
C25 C26 C27 120.7(2) . .
C28 C27 C26 121.3(2) . .
C27 C28 C29 117.9(2) . .
C28 C29 N2 129.64(17) . .
C28 C29 C24 121.67(18) . .
N2 C29 C24 108.58(17) . .
C31 C30 N3 129.37(16) . .
C31 C30 C35 121.96(16) . .
N3 C30 C35 108.60(15) . .
C30 C31 C32 117.3(2) . .
C31 C32 C33 121.4(2) . .
C34 C33 C32 121.00(18) . .
C33 C34 C35 119.14(19) . .
C34 C35 C30 119.25(17) . .
C34 C35 C36 133.30(17) . .
C30 C35 C36 107.42(14) . .
C37 C36 C41 119.45(16) . .
C37 C36 C35 133.66(16) . .
C41 C36 C35 106.89(14) . .
C38 C37 C36 119.33(17) . .
C37 C38 C39 120.52(17) . .
C40 C39 C38 121.59(18) . .
C39 C40 C41 117.85(16) . .
C40 C41 N3 129.69(15) . .
C40 C41 C36 121.22(15) . .
N3 C41 C36 109.05(14) . .
Cl3 C42 Cl1 110.77(12) . .
Cl3 C42 Cl2 110.18(13) . .
Cl1 C42 Cl2 109.87(11) . .

loop_
_geom_bond_atom_site_label_1
_geom_bond_atom_site_label_2
_geom_bond_distance
_geom_bond_site_symmetry_2
Cl1 C42 1.754(2) .
O1 C1 1.213(2) .
N1 C1 1.377(2) .
N1 C3 1.378(2) .
N1 C2 1.452(2) .
C1 C5 1.504(2) .
Cl2 C42 1.764(2) .
O2 C3 1.208(2) .
N2 C29 1.395(2) .
N2 C18 1.400(2) .
N2 C9 1.4163(19) .
Cl3 C42 1.750(2) .
N3 C41 1.395(2) .
N3 C30 1.404(2) .
N3 C15 1.421(2) .
C3 C4 1.513(2) .
C4 C5 1.355(2) .
C4 C12 1.466(2) .
C5 C6 1.4662(19) .
C6 C7 1.394(2) .
C6 C11 1.398(2) .
C7 C8 1.385(2) .
C8 C9 1.389(2) .
C9 C10 1.392(2) .
C10 C11 1.380(2) .
C12 C13 1.399(2) .
C12 C17 1.406(2) .
C13 C14 1.384(2) .
C14 C15 1.395(2) .
C15 C16 1.388(2) .
C16 C17 1.384(2) .
C18 C19 1.388(3) .
C18 C23 1.407(2) .
C19 C20 1.390(3) .
C20 C21 1.391(3) .
C21 C22 1.366(4) .
C22 C23 1.407(3) .
C23 C24 1.432(3) .
C24 C25 1.398(3) .
C24 C29 1.408(3) .
C25 C26 1.376(4) .
C26 C27 1.399(4) .
C27 C28 1.379(3) .
C28 C29 1.391(3) .
C30 C31 1.389(3) .
C30 C35 1.404(2) .
C31 C32 1.389(3) .
C32 C33 1.395(4) .
C33 C34 1.368(3) .
C34 C35 1.400(2) .
C35 C36 1.436(2) .
C36 C37 1.397(2) .
C36 C41 1.407(2) .
C37 C38 1.376(3) .
C38 C39 1.394(3) .
C39 C40 1.382(3) .
C40 C41 1.394(2) .

loop_
_geom_torsion_atom_site_label_1
_geom_torsion_atom_site_label_2
_geom_torsion_atom_site_label_3
_geom_torsion_atom_site_label_4
_geom_torsion
_geom_torsion_site_symmetry_1
_geom_torsion_site_symmetry_2
_geom_torsion_site_symmetry_3
_geom_torsion_site_symmetry_4
C3 N1 C1 O1 179.10(18) . . . .
C2 N1 C1 O1 -2.3(3) . . . .
C3 N1 C1 C5 -1.3(2) . . . .
C2 N1 C1 C5 177.22(17) . . . .
C1 N1 C3 O2 -177.32(18) . . . .
C2 N1 C3 O2 4.1(3) . . . .
C1 N1 C3 C4 0.94(19) . . . .
C2 N1 C3 C4 -177.62(17) . . . .
O2 C3 C4 C5 178.06(19) . . . .
N1 C3 C4 C5 -0.12(18) . . . .
O2 C3 C4 C12 0.9(3) . . . .
N1 C3 C4 C12 -177.28(15) . . . .
C12 C4 C5 C6 -7.0(3) . . . .
C3 C4 C5 C6 176.22(16) . . . .
C12 C4 C5 C1 176.15(16) . . . .
C3 C4 C5 C1 -0.67(18) . . . .
O1 C1 C5 C4 -179.20(18) . . . .
N1 C1 C5 C4 1.25(19) . . . .
O1 C1 C5 C6 3.5(3) . . . .
N1 C1 C5 C6 -176.05(14) . . . .
C4 C5 C6 C7 134.94(18) . . . .
C1 C5 C6 C7 -48.5(2) . . . .
C4 C5 C6 C11 -46.5(3) . . . .
C1 C5 C6 C11 130.05(17) . . . .
C11 C6 C7 C8 2.1(2) . . . .
C5 C6 C7 C8 -179.28(15) . . . .
C6 C7 C8 C9 -1.8(3) . . . .
C7 C8 C9 C10 -0.4(3) . . . .
C7 C8 C9 N2 179.77(15) . . . .
C29 N2 C9 C8 -128.69(19) . . . .
C18 N2 C9 C8 48.5(2) . . . .
C29 N2 C9 C10 51.4(2) . . . .
C18 N2 C9 C10 -131.34(18) . . . .
C8 C9 C10 C11 2.2(3) . . . .
N2 C9 C10 C11 -177.93(16) . . . .
C9 C10 C11 C6 -1.9(3) . . . .
C7 C6 C11 C10 -0.3(3) . . . .
C5 C6 C11 C10 -178.85(16) . . . .
C5 C4 C12 C13 -27.3(3) . . . .
C3 C4 C12 C13 149.12(16) . . . .
C5 C4 C12 C17 154.53(17) . . . .
C3 C4 C12 C17 -29.1(2) . . . .
C17 C12 C13 C14 -0.8(3) . . . .
C4 C12 C13 C14 -179.07(16) . . . .
C12 C13 C14 C15 1.5(3) . . . .
C13 C14 C15 C16 -1.3(3) . . . .
C13 C14 C15 N3 176.31(16) . . . .
C41 N3 C15 C16 -43.7(2) . . . .
C30 N3 C15 C16 124.79(18) . . . .
C41 N3 C15 C14 138.69(18) . . . .
C30 N3 C15 C14 -52.8(2) . . . .
C14 C15 C16 C17 0.6(3) . . . .
N3 C15 C16 C17 -177.06(15) . . . .
C15 C16 C17 C12 0.0(3) . . . .
C13 C12 C17 C16 0.1(2) . . . .
C4 C12 C17 C16 178.32(15) . . . .
C29 N2 C18 C19 -178.29(18) . . . .
C9 N2 C18 C19 4.1(3) . . . .
C29 N2 C18 C23 -0.5(2) . . . .
C9 N2 C18 C23 -178.06(16) . . . .
N2 C18 C19 C20 177.79(19) . . . .
C23 C18 C19 C20 0.2(3) . . . .
C18 C19 C20 C21 -0.1(3) . . . .
C19 C20 C21 C22 0.0(4) . . . .
C20 C21 C22 C23 0.1(4) . . . .
C21 C22 C23 C18 0.0(3) . . . .
C21 C22 C23 C24 -178.1(2) . . . .
C19 C18 C23 C22 -0.1(3) . . . .
N2 C18 C23 C22 -178.17(18) . . . .
C19 C18 C23 C24 178.39(17) . . . .
N2 C18 C23 C24 0.4(2) . . . .
C22 C23 C24 C25 -3.2(4) . . . .
C18 C23 C24 C25 178.6(2) . . . .
C22 C23 C24 C29 178.1(2) . . . .
C18 C23 C24 C29 -0.1(2) . . . .
C29 C24 C25 C26 1.1(4) . . . .
C23 C24 C25 C26 -177.6(2) . . . .
C24 C25 C26 C27 0.9(4) . . . .
C25 C26 C27 C28 -1.4(4) . . . .
C26 C27 C28 C29 -0.1(4) . . . .
C27 C28 C29 N2 177.8(2) . . . .
C27 C28 C29 C24 2.0(3) . . . .
C18 N2 C29 C28 -175.78(19) . . . .
C9 N2 C29 C28 1.8(3) . . . .
C18 N2 C29 C24 0.4(2) . . . .
C9 N2 C29 C24 178.00(16) . . . .
C25 C24 C29 C28 -2.6(3) . . . .
C23 C24 C29 C28 176.38(17) . . . .
C25 C24 C29 N2 -179.09(19) . . . .
C23 C24 C29 N2 -0.1(2) . . . .
C41 N3 C30 C31 176.89(18) . . . .
C15 N3 C30 C31 6.7(3) . . . .
C41 N3 C30 C35 -0.11(18) . . . .
C15 N3 C30 C35 -170.33(15) . . . .
N3 C30 C31 C32 -177.36(18) . . . .
C35 C30 C31 C32 -0.7(3) . . . .
C30 C31 C32 C33 0.0(3) . . . .
C31 C32 C33 C34 0.4(3) . . . .
C32 C33 C34 C35 -0.1(3) . . . .
C33 C34 C35 C30 -0.6(2) . . . .
C33 C34 C35 C36 177.00(17) . . . .
C31 C30 C35 C34 1.0(2) . . . .
N3 C30 C35 C34 178.28(15) . . . .
C31 C30 C35 C36 -177.14(16) . . . .
N3 C30 C35 C36 0.13(18) . . . .
C34 C35 C36 C37 2.7(3) . . . .
C30 C35 C36 C37 -179.53(17) . . . .
C34 C35 C36 C41 -177.88(17) . . . .
C30 C35 C36 C41 -0.10(17) . . . .
C41 C36 C37 C38 -2.2(2) . . . .
C35 C36 C37 C38 177.13(18) . . . .
C36 C37 C38 C39 0.9(3) . . . .
C37 C38 C39 C40 0.8(3) . . . .
C38 C39 C40 C41 -1.2(3) . . . .
C39 C40 C41 N3 -177.31(17) . . . .
C39 C40 C41 C36 -0.2(3) . . . .
C30 N3 C41 C40 177.46(17) . . . .
C15 N3 C41 C40 -12.4(3) . . . .
C30 N3 C41 C36 0.05(18) . . . .
C15 N3 C41 C36 170.16(15) . . . .
C37 C36 C41 C40 1.9(2) . . . .
C35 C36 C41 C40 -177.64(15) . . . .
C37 C36 C41 N3 179.56(14) . . . .
C35 C36 C41 N3 0.03(17) . . . .
